data_4114995
loop_
_publ_author_name
'Yoshiharu Nishiyama'
'Paul Langan'
'Henri Chanzy'

_publ_section_title
;
 Crystal Structure and Hydrogen-Bonding System in Cellulose I\b from
 Synchrotron X-ray and Neutron Fiber Diffraction
;
_journal_name_full 'Journal of the American Chemical Society'
_journal_page_first 9074
_journal_page_last 9082
_journal_paper_doi 10.1021/ja0257319
_journal_volume 124
_journal_year 2002
_chemical_formula_sum 'C12 H14 D10 O6'
_chemical_formula_weight 274.38
_chemical_name_systematic
;
 ?
;
_space_group_IT_number 4
_symmetry_cell_setting monoclinic
_symmetry_space_group_name_Hall 'P 2c'
_symmetry_space_group_name_H-M 'P 1 1 21'
_atom_sites_solution_hydrogens geom
_atom_sites_solution_primary direct
_atom_sites_solution_secondary difmap
_audit_creation_method SHELXL-97
_cell_angle_alpha 90.00
_cell_angle_beta 90.00
_cell_angle_gamma 96.55(5)
_cell_formula_units_Z 2
_cell_length_a 7.784(8)
_cell_length_b 8.201(8)
_cell_length_c 10.380(10)
_cell_measurement_temperature 293(2)
_cell_volume 658.3(11)
_computing_structure_refinement 'SHELXL-97 (Sheldrick, 1997)'
_diffrn_ambient_temperature 293(2)
_diffrn_measured_fraction_theta_full 0.220
_diffrn_measured_fraction_theta_max 0.220
_diffrn_radiation_monochromator graphite
_diffrn_radiation_source 'fine-focus sealed tube'
_diffrn_radiation_wavelength 1.30580
_diffrn_reflns_av_R_equivalents 0.0000
_diffrn_reflns_av_sigmaI/netI 2.3071
_diffrn_reflns_limit_h_max 4
_diffrn_reflns_limit_h_min 0
_diffrn_reflns_limit_k_max 4
_diffrn_reflns_limit_k_min -4
_diffrn_reflns_limit_l_max 11
_diffrn_reflns_limit_l_min 0
_diffrn_reflns_number 216
_diffrn_reflns_theta_full 45.83
_diffrn_reflns_theta_max 45.83
_diffrn_reflns_theta_min 4.60
_exptl_absorpt_coefficient_mu 0.348
_exptl_crystal_density_diffrn 1.384
_exptl_crystal_F_000 258
_refine_diff_density_max 0.317
_refine_diff_density_min -0.282
_refine_diff_density_rms 0.084
_refine_ls_abs_structure_details 'Flack H D (1983), Acta Cryst. A39, 876-881'
_refine_ls_abs_structure_Flack 10(10)
_refine_ls_extinction_method none
_refine_ls_goodness_of_fit_ref 1.332
_refine_ls_hydrogen_treatment mixed
_refine_ls_matrix_type fullcycle
_refine_ls_number_parameters 102
_refine_ls_number_reflns 216
_refine_ls_number_restraints 89
_refine_ls_restrained_S_all 1.154
_refine_ls_R_factor_all 0.2664
_refine_ls_R_factor_gt 0.2095
_refine_ls_shift/su_max 0.340
_refine_ls_shift/su_mean 0.218
_refine_ls_structure_factor_coef Fsqd
_refine_ls_weighting_details 'calc w=1/[\s^2^(Fo^2^)+(0.2000P)^2^+0.0000P] where P=(Fo^2^+2Fc^2^)/3'
_refine_ls_weighting_scheme calc
_refine_ls_wR_factor_gt 0.4170
_refine_ls_wR_factor_ref 0.4272
_reflns_number_gt 64
_reflns_number_total 216
_reflns_threshold_expression >2sigma(I)
_cod_data_source_file ja0257319_s1_2.cif
_cod_data_source_block hald
_cod_database_code 4114995

loop_
_symmetry_equiv_pos_as_xyz
'x, y, z'
'-x, -y, z+1/2'

loop_
_atom_site_label
_atom_site_type_symbol
_atom_site_fract_x
_atom_site_fract_y
_atom_site_fract_z
_atom_site_U_iso_or_equiv
_atom_site_adp_type
_atom_site_occupancy
_atom_site_symmetry_multiplicity
_atom_site_calc_flag
_atom_site_refinement_flags
C11 C 0.0138 -0.0415 0.0433 0.025(4) Uiso 1 1 d D
H11 H 0.1382 -0.0188 0.0598 0.030 Uiso 1 1 calc R
C21 C -0.0260 -0.1843 -0.0516 0.025(4) Uiso 1 1 d D
H21 H -0.1508 -0.2177 -0.0546 0.030 Uiso 1 1 calc R
C31 C 0.0403 -0.1369 -0.1848 0.025(4) Uiso 1 1 d D
H31 H 0.1667 -0.1323 -0.1840 0.030 Uiso 1 1 calc R
C41 C -0.0071 0.0304 -0.2250 0.025(4) Uiso 1 1 d D
H41 H -0.1316 0.0176 -0.2425 0.030 Uiso 1 1 calc R
C51 C 0.0258 0.1594 -0.1232 0.025(4) Uiso 1 1 d D
H51 H 0.1507 0.1821 -0.1090 0.030 Uiso 1 1 calc R
C61 C -0.0467 0.3187 -0.1529 0.025(4) Uiso 1 1 d D
H61A H -0.1672 0.2959 -0.1778 0.030 Uiso 1 1 calc R
H61B H -0.0407 0.3872 -0.0765 0.030 Uiso 1 1 calc R
O21 O 0.0609 -0.3144 -0.0003 0.025(4) Uiso 1 1 d D
D21A D 0.0366 -0.3194 0.0920 0.038 Uiso 1.0(2) 1 d PD
D21B D -0.0001 -0.3537 0.0771 0.038 Uiso 0.0(2) 1 d PD
O31 O -0.0268 -0.2607 -0.2759 0.025(4) Uiso 1 1 d D
D31 D 0.0475 -0.2400 -0.3517 0.038 Uiso 1 1 d D
O11 O 0.0786 0.0865 -0.3424 0.025(4) Uiso 1 1 d D
O51 O -0.0556 0.0991 -0.0053 0.025(4) Uiso 1 1 d D
O61 O 0.0480 0.4030 -0.2540 0.025(4) Uiso 1 1 d D
D61A D -0.0144 0.4924 -0.2850 0.038 Uiso 0.85(18) 1 d PD
D61B D 0.0292 0.3391 -0.3329 0.038 Uiso 0.15(18) 1 d PD
C12 C 0.5329 0.4548 0.3043 0.025(4) Uiso 1 1 d D
H12 H 0.6577 0.4616 0.3200 0.030 Uiso 1 1 calc R
C22 C 0.4745 0.3178 0.2094 0.025(4) Uiso 1 1 d D
H22 H 0.3480 0.3058 0.2052 0.030 Uiso 1 1 calc R
C32 C 0.5449 0.3626 0.0765 0.025(4) Uiso 1 1 d D
H32 H 0.6716 0.3753 0.0793 0.030 Uiso 1 1 calc R
C42 C 0.4823 0.5263 0.0375 0.025(4) Uiso 1 1 d D
H42 H 0.3561 0.5139 0.0289 0.030 Uiso 1 1 calc R
C52 C 0.5409 0.6574 0.1388 0.025(4) Uiso 1 1 d D
H52 H 0.6670 0.6830 0.1370 0.030 Uiso 1 1 calc R
C62 C 0.4523 0.8151 0.1125 0.025(4) Uiso 1 1 d D
H62A H 0.3341 0.7843 0.0847 0.030 Uiso 1 1 calc R
H62B H 0.4491 0.8778 0.1916 0.030 Uiso 1 1 calc R
O22 O 0.5277 0.1664 0.2520 0.025(4) Uiso 1 1 d D
D22A D 0.5035 0.1593 0.3448 0.038 Uiso 0.57(14) 1 d PD
D22B D 0.4667 0.0793 0.1994 0.038 Uiso 0.43(14) 1 d PD
O32 O 0.4865 0.2326 -0.0081 0.025(4) Uiso 1 1 d D
D32 D 0.5104 0.2733 -0.0961 0.038 Uiso 1 1 d D
O12 O 0.5625 0.5859 -0.0806 0.025(4) Uiso 1 1 d D
O52 O 0.4850 0.6070 0.2639 0.025(4) Uiso 1 1 d D
O62 O 0.5420 0.9137 0.0169 0.025(4) Uiso 1 1 d D
D62A D 0.5184 1.0275 0.0326 0.038 Uiso 0.68(16) 1 d PD
D62B D 0.5345 0.8543 -0.0646 0.038 Uiso 0.32(16) 1 d PD

loop_
_atom_type_symbol
_atom_type_description
_atom_type_scat_dispersion_real
_atom_type_scat_dispersion_imag
_atom_type_scat_source
C C 0.0000 0.0000 'International Tables Vol C Tables 4.2.6.8 and 6.1.1.4'
H H 0.0000 0.0000 'International Tables Vol C Tables 4.2.6.8 and 6.1.1.4'
D D 0.0000 0.0000 'International Tables Vol C Tables 4.2.6.8 and 6.1.1.4'
O O 0.0000 0.0000 'International Tables Vol C Tables 4.2.6.8 and 6.1.1.4'

loop_
_geom_angle_atom_site_label_1
_geom_angle_atom_site_label_2
_geom_angle_atom_site_label_3
_geom_angle
_geom_angle_site_symmetry_1
_geom_angle_site_symmetry_3
O11 C11 O51 106.3 2 .
O11 C11 C21 106.7 2 .
O51 C11 C21 109.2 . .
O21 C21 C31 110.8 . .
O21 C21 C11 105.0 . .
C31 C21 C11 111.0 . .
O31 C31 C21 109.5 . .
O31 C31 C41 110.5 . .
C21 C31 C41 111.8 . .
O11 C41 C51 109.6 . .
O11 C41 C31 111.7 . .
C51 C41 C31 113.9 . .
O51 C51 C41 108.9 . .
O51 C51 C61 106.1 . .
C41 C51 C61 114.6 . .
O61 C61 C51 110.4 . .
D21B O21 D21A 24.2 . .
D21B O21 C21 107.5 . .
D21A O21 C21 106.9 . .
D61B D21A O21 157.5 2 .
O21 D21B D61B 150.2 . 2
D31 O31 C31 104.2 . .
C11 O11 C41 115.0 2_554 .
C11 O51 C51 112.8 . .
D61B O61 D61A 94.0 . .
D61B O61 C61 108.8 . .
D61A O61 C61 109.5 . .
D21A D61B D21B 24.5 2_554 2_554
D21A D61B O61 147.0 2_554 .
D21B D61B O61 139.9 2_554 .
O52 C12 O12 105.9 . 2_665
O52 C12 C22 112.0 . .
O12 C12 C22 105.4 2_665 .
O22 C22 C32 111.2 . .
O22 C22 C12 110.5 . .
C32 C22 C12 109.9 . .
O32 C32 C22 107.8 . .
O32 C32 C42 112.8 . .
C22 C32 C42 108.1 . .
O12 C42 C32 110.7 . .
O12 C42 C52 105.2 . .
C32 C42 C52 109.5 . .
O52 C52 C42 111.5 . .
O52 C52 C62 104.6 . .
C42 C52 C62 109.7 . .
O62 C62 C52 111.2 . .
D22B O22 D22A 115.5 . .
D22B O22 C22 107.3 . .
D22A O22 C22 106.5 . .
O22 D22A D62B 173.2 . 2_665
D32 O32 C32 106.7 . .
C12 O12 C42 116.1 2_664 .
C12 O52 C52 115.4 . .
D62B O62 D62A 127.6 . .
D62B O62 C62 109.0 . .
D62A O62 C62 107.0 . .
O62 D62B D22A 151.9 . 2_664

loop_
_geom_bond_atom_site_label_1
_geom_bond_atom_site_label_2
_geom_bond_distance
_geom_bond_site_symmetry_2
C11 O11 1.4140 2
C11 O51 1.4213 .
C11 C21 1.5345 .
C21 O21 1.4298 .
C21 C31 1.5112 .
C31 O31 1.4407 .
C31 C41 1.5193 .
C41 O11 1.4397 .
C41 C51 1.4968 .
C51 O51 1.4393 .
C51 C61 1.5126 .
C61 O61 1.4164 .
O21 D21B 0.9692 .
O21 D21A 0.9766 .
D21A D61B 0.9365 2
D21B D61B 0.9724 2
O31 D31 0.9791 .
O11 C11 1.4140 2_554
O61 D61B 0.9743 .
O61 D61A 0.9794 .
D61B D21A 0.9365 2_554
D61B D21B 0.9724 2_554
C12 O52 1.4071 .
C12 O12 1.4266 2_665
C12 C22 1.5237 .
C22 O22 1.4235 .
C22 C32 1.5140 .
C32 O32 1.4164 .
C32 C42 1.5335 .
C42 O12 1.4363 .
C42 C52 1.5360 .
C52 O52 1.4155 .
C52 C62 1.5574 .
C62 O62 1.4133 .
O22 D22B 0.9779 .
O22 D22A 0.9824 .
D22A D62B 0.9882 2_665
O32 D32 0.9830 .
O12 C12 1.4266 2_664
O62 D62B 0.9747 .
O62 D62A 0.9848 .
D62B D22A 0.9882 2_664

loop_
_geom_torsion_atom_site_label_1
_geom_torsion_atom_site_label_2
_geom_torsion_atom_site_label_3
_geom_torsion_atom_site_label_4
_geom_torsion
_geom_torsion_site_symmetry_1
_geom_torsion_site_symmetry_4
O11 C11 C21 O21 -70.4 2 .
O51 C11 C21 O21 175.2 . .
O11 C11 C21 C31 169.8 2 .
O51 C11 C21 C31 55.4 . .
O21 C21 C31 O31 74.5 . .
C11 C21 C31 O31 -169.3 . .
O21 C21 C31 C41 -162.7 . .
C11 C21 C31 C41 -46.4 . .
O31 C31 C41 O11 -66.8 . .
C21 C31 C41 O11 170.9 . .
O31 C31 C41 C51 168.3 . .
C21 C31 C41 C51 46.0 . .
O11 C41 C51 O51 -178.0 . .
C31 C41 C51 O51 -52.0 . .
O11 C41 C51 C61 63.4 . .
C31 C41 C51 C61 -170.7 . .
O51 C51 C61 O61 169.3 . .
C41 C51 C61 O61 -70.5 . .
C31 C21 O21 D21B -169.6 . .
C11 C21 O21 D21B 70.5 . .
C31 C21 O21 D21A 165.1 . .
C11 C21 O21 D21A 45.2 . .
D21B O21 D21A D61B -25.4 . 2
C21 O21 D21A D61B 69.9 . 2
D21A O21 D21B D61B 18.5 . 2
C21 O21 D21B D61B -73.9 . 2
C21 C31 O31 D31 -163.2 . .
C41 C31 O31 D31 73.1 . .
C51 C41 O11 C11 -142.3 . 2_554
C31 C41 O11 C11 90.5 . 2_554
O11 C11 O51 C51 -179.7 2 .
C21 C11 O51 C51 -65.0 . .
C41 C51 O51 C11 62.8 . .
C61 C51 O51 C11 -173.4 . .
C51 C61 O61 D61B 66.3 . .
C51 C61 O61 D61A 167.7 . .
D61A O61 D61B D21A -20.0 . 2_554
C61 O61 D61B D21A 92.2 . 2_554
D61A O61 D61B D21B 20.1 . 2_554
C61 O61 D61B D21B 132.3 . 2_554
O52 C12 C22 O22 179.0 . .
O12 C12 C22 O22 -66.4 2_665 .
O52 C12 C22 C32 55.9 . .
O12 C12 C22 C32 170.5 2_665 .
O22 C22 C32 O32 57.7 . .
C12 C22 C32 O32 -179.6 . .
O22 C22 C32 C42 180.0 . .
C12 C22 C32 C42 -57.3 . .
O32 C32 C42 O12 -68.2 . .
C22 C32 C42 O12 172.7 . .
O32 C32 C42 C52 176.2 . .
C22 C32 C42 C52 57.1 . .
O12 C42 C52 O52 -174.1 . .
C32 C42 C52 O52 -55.1 . .
O12 C42 C52 C62 70.4 . .
C32 C42 C52 C62 -170.5 . .
O52 C52 C62 O62 157.7 . .
C42 C52 C62 O62 -82.5 . .
C32 C22 O22 D22B -69.8 . .
C12 C22 O22 D22B 167.9 . .
C32 C22 O22 D22A 165.9 . .
C12 C22 O22 D22A 43.6 . .
D22B O22 D22A D62B -29.6 . 2_665
C22 O22 D22A D62B 89.5 . 2_665
C22 C32 O32 D32 167.5 . .
C42 C32 O32 D32 48.2 . .
C32 C42 O12 C12 94.7 . 2_664
C52 C42 O12 C12 -147.0 . 2_664
O12 C12 O52 C52 -169.2 2_665 .
C22 C12 O52 C52 -54.9 . .
C42 C52 O52 C12 54.6 . .
C62 C52 O52 C12 173.1 . .
C52 C62 O62 D62B 64.9 . .
C52 C62 O62 D62A -153.8 . .
D62A O62 D62B D22A -15.1 . 2_664
C62 O62 D62B D22A 115.9 . 2_664
